data_7709557
loop_
_publ_author_name
'Chong, Julien'
'Besnard, C\'eline'
'Cruz, Carlos M.'
'Piguet, Claude'
'Jim\'enez, Juan Ram\'on'

_publ_section_title
;
 Heteroleptic mer-[Cr(N^N^N)(CN)3] complexes: synthetic challenge,
 structural characterization and photophysical properties.
;
_journal_name_full 'Dalton Transactions'
_journal_paper_doi 10.1039/D2DT00126H
_journal_year 2022
_chemical_formula_moiety 'C20 H17 Cr N8, 2(H2 O)'
_chemical_formula_sum 'C20 H21 Cr N8 O2'
_chemical_formula_weight 457.45
_space_group_crystal_system monoclinic
_space_group_IT_number 15
_space_group_name_Hall '-C 2yc'
_space_group_name_H-M_alt 'C 1 2/c 1'
_atom_sites_solution_hydrogens mixed
_atom_sites_solution_primary dual
_audit_creation_date 2021-03-29
_audit_creation_method
;
Olex2 1.3
(compiled 2020.11.12 svn.r5f609507 for OlexSys, GUI svn.r6272)
;
_audit_update_record
;
2022-01-10 deposited with the CCDC.	2022-02-17 downloaded from the CCDC.
;
_cell_angle_alpha 90
_cell_angle_beta 102.2381(18)
_cell_angle_gamma 90
_cell_formula_units_Z 4
_cell_length_a 11.9309(2)
_cell_length_b 13.5078(2)
_cell_length_c 13.8221(3)
_cell_measurement_reflns_used 15089
_cell_measurement_temperature 120(2)
_cell_measurement_theta_max 73.0430
_cell_measurement_theta_min 4.9870
_cell_volume 2176.95(7)
_computing_cell_refinement 'CrysAlisPro 1.171.41.89a (Rigaku OD, 2020)'
_computing_data_collection 'CrysAlisPro 1.171.41.89a (Rigaku OD, 2020)'
_computing_data_reduction 'CrysAlisPro 1.171.41.89a (Rigaku OD, 2020)'
_computing_molecular_graphics 'Olex2 1.3 (Dolomanov et al., 2009)'
_computing_publication_material 'Olex2 1.3 (Dolomanov et al., 2009)'
_computing_structure_refinement 'SHELXL 2018/3 (Sheldrick, 2015)'
_computing_structure_solution 'SHELXT  (Sheldrick, 2015)'
_diffrn_ambient_environment N~2~
_diffrn_ambient_temperature 120(2)
_diffrn_detector 'Hybrid Pixel Array Detector'
_diffrn_detector_area_resol_mean 10.0000
_diffrn_detector_type 'HyPix-Arc 150'
_diffrn_measured_fraction_theta_full 0.999
_diffrn_measured_fraction_theta_max 0.993
_diffrn_measurement_details
;
List of Runs (angles in degrees, time in seconds):

  # Type    Start    End  Width  t~exp~   \w     \q     \k     \f   Frames
#--------------------------------------------------------------------------
  1  \w    -87.00 -57.00   0.50    0.50    --  -53.01 -15.00-150.00   60
  2  \w    -53.00 -25.00   0.50    0.50    --  -53.01 -15.00-150.00   56
  3  \w    -67.00 -41.00   0.50    0.50    --  -53.01 125.00 120.00   52
  4  \w     44.00  99.00   0.50    0.50    --   66.60  15.00 120.00  110
  5  \w     37.00  64.00   0.50    0.50    --   66.60-125.00  60.00   54
  6  \w     69.00  95.00   0.50    0.50    --   66.60-125.00  60.00   52
  7  \w     59.00 112.00   0.50    0.50    --   66.60  15.00  30.00  106
  8  \w     31.00  71.00   0.50    0.50    --   66.60 -94.00-120.00   80
  9  \w     71.00  98.00   0.50    0.50    --   69.84-125.00   0.00   54
 10  \w     37.00  75.00   0.50    0.50    --   69.84 -94.00-150.00   76
 11  \w     35.00  78.00   0.50    0.50    --   69.84 -94.00  60.00   86
 12  \w     41.00  78.00   0.50    0.50    --   69.84  15.00-180.00   74
 13  \w     80.00 106.00   0.50    0.50    --   69.84  15.00-180.00   52
 14  \w     33.00  61.00   0.50    0.50    --   75.25 -55.00  96.40   56
 15  \w     32.00  57.00   0.50    0.50    --   75.25 -53.00 -61.17   50
 16  \w     48.00  90.00   0.50    0.50    --   75.25  19.00 -79.90   84
 17  \w     45.00  91.00   0.50    0.50    --   75.25  12.00-117.57   92
 18  \w     40.00  70.00   0.50    0.50    --   75.25 -73.00 168.40   60
 19  \w     53.00  99.00   0.50    0.50    --   75.25-127.00-159.35   92
 20  \w     41.00  66.00   0.50    0.50    --   75.25-105.00 122.06   50
 21  \w     48.00 118.00   0.50    0.50    --   75.25  15.00   6.14  140
 22  \w     69.00  94.00   0.50    0.50    --   75.25-113.00 -68.98   50
 23  \w     36.00  62.00   0.50    0.50    --   75.25 -62.00 145.56   52
 24  \w     78.00 113.00   0.50    0.50    --   75.25   4.00 168.38   70
 25  \w     46.00  72.00   0.50    0.50    --   75.25   4.00 168.38   52
 26  \w     57.00 118.00   0.50    0.50    --   75.25  14.00  67.42  122
 27  \w     63.00  89.00   0.50    0.50    --   75.25   2.00 -55.46   52
 28  \w     36.00  61.00   0.50    0.50    --   75.25-113.00 -68.98   50
 29  \w     47.00  86.00   0.50    0.50    --   75.25-101.00-126.02   78
 30  \w     74.00 104.00   0.50    0.50    --   75.25-132.00 158.32   60
 31  \w     33.00  58.00   0.50    0.50    --   75.25 -52.00 -24.14   50
 32  \w    -87.00 -60.00   0.50    0.50    --  -53.01   0.00 -60.00   54
 33  \w    -49.00 -16.00   0.50    0.50    --  -53.01   0.00 -60.00   66
 34  \w    -68.00 -42.00   0.50    0.50    --  -53.01 125.00-150.00   52
 35  \w    -53.00 -20.00   0.50    0.50    --  -53.01   0.00-150.00   66
 36  \w    -67.00 -39.00   0.50    0.50    --  -53.01 125.00  60.00   56
 37  \w    -80.00 -54.00   0.50    0.50    --  -53.01   0.00-150.00   52
 38  \w     59.00  85.00   0.50    0.50    --   66.60-125.00-120.00   52
 39  \w     29.00  54.00   0.50    0.50    --   66.60 -94.00  60.00   50
 40  \w     47.00  73.00   0.50    0.50    --   66.60 -94.00 120.00   52
 41  \w     31.00  73.00   0.50    0.50    --   66.60 -94.00 -60.00   84
 42  \w     70.00  95.00   0.50    0.50    --   66.60-125.00 -90.00   50
 43  \w     85.00 115.00   0.50    0.50    --   69.84  15.00-120.00   60
 44  \w     73.00  98.00   0.50    0.50    --   69.84-125.00-180.00   50
 45  \w     45.00  79.00   0.50    0.50    --   69.84  15.00-120.00   68
 46  \w     73.00  98.00   0.50    0.50    --   69.84-125.00 -90.00   50
 47  \w     44.00  97.00   0.50    0.50    --   69.84  15.00 -30.00  106
 48  \w     40.00  75.00   0.50    0.50    --   75.25 -87.00  58.61   70
 49  \w     40.00  67.00   0.50    0.50    --   75.25 -77.00  -6.35   54
 50  \w     39.00  64.00   0.50    0.50    --   75.25 -89.00-111.49   50
 51  \w     37.00  63.00   0.50    0.50    --   75.25 -60.00   7.64   52
 52  \w     48.00  96.00   0.50    0.50    --   75.25-111.00 -31.70   96
 53  \w     63.00 102.00   0.50    0.50    --   75.25-121.00 -64.35   78
 54  \w     43.00  73.00   0.50    0.50    --   75.25 -84.00 -62.61   60
 55  \w     73.00  98.00   0.50    0.50    --   75.25-114.00 -52.69   50
 56  \w     54.00 102.00   0.50    0.50    --   75.25-121.00  22.33   96
 57  \w     98.00 123.00   0.50    0.50    --   75.25-155.00 128.92   50
 58  \w     64.00  90.00   0.50    0.50    --   75.25-155.00 128.92   52
 59  \w     65.00  90.00   0.50    0.50    --   75.25-111.00  19.16   50
 60  \w     60.00  86.00   0.50    0.50    --   75.25 -98.00-159.00   52
 61  \w     77.00 113.00   0.50    0.50    --   75.25  19.00 143.22   72
 62  \w     48.00  74.00   0.50    0.50    --   75.25-103.00 -66.48   52
 63  \w     52.00  78.00   0.50    0.50    --   75.25  19.00-126.16   52
 64  \w     60.00 103.00   0.50    0.50    --   75.25-123.00 128.99   86
 65  \w     87.00 112.00   0.50    0.50    --   75.25-140.00-105.30   50
 66  \w     46.00  72.00   0.50    0.50    --   75.25   1.00  -2.78   52
 67  \w     66.00  96.00   0.50    0.50    --   75.25-112.00  55.04   60
;
_diffrn_measurement_device 'four-circle diffractometer'
_diffrn_measurement_device_type 'XtaLAB Synergy, Dualflex, HyPix-Arc 150'
_diffrn_measurement_method '\w scans'
_diffrn_orient_matrix_type 'CrysAlisPro convention (1999,Acta A55,543-557)'
_diffrn_orient_matrix_UB_11 -0.0983626000
_diffrn_orient_matrix_UB_12 -0.0547298000
_diffrn_orient_matrix_UB_13 0.0335219000
_diffrn_orient_matrix_UB_21 0.0642909000
_diffrn_orient_matrix_UB_22 0.0094022000
_diffrn_orient_matrix_UB_23 0.1087159000
_diffrn_orient_matrix_UB_31 -0.0603891000
_diffrn_orient_matrix_UB_32 0.0996255000
_diffrn_orient_matrix_UB_33 0.0081480000
_diffrn_radiation_monochromator mirror
_diffrn_radiation_probe x-ray
_diffrn_radiation_type CuK\a
_diffrn_radiation_wavelength 1.54184
_diffrn_reflns_av_R_equivalents 0.0251
_diffrn_reflns_av_unetI/netI 0.0109
_diffrn_reflns_Laue_measured_fraction_full 0.999
_diffrn_reflns_Laue_measured_fraction_max 0.993
_diffrn_reflns_limit_h_max 14
_diffrn_reflns_limit_h_min -14
_diffrn_reflns_limit_k_max 16
_diffrn_reflns_limit_k_min -14
_diffrn_reflns_limit_l_max 17
_diffrn_reflns_limit_l_min -17
_diffrn_reflns_number 20649
_diffrn_reflns_point_group_measured_fraction_full 0.999
_diffrn_reflns_point_group_measured_fraction_max 0.993
_diffrn_reflns_theta_full 67.684
_diffrn_reflns_theta_max 73.389
_diffrn_reflns_theta_min 5.011
_diffrn_source 'micro-focus sealed X-ray tube'
_diffrn_source_type 'PhotonJet (Cu) X-ray Source'
_exptl_absorpt_coefficient_mu 4.613
_exptl_absorpt_correction_T_max 0.448
_exptl_absorpt_correction_T_min 0.178
_exptl_absorpt_correction_type analytical
_exptl_absorpt_process_details
;
CrysAlisPro 1.171.41.89a (Rigaku Oxford Diffraction, 2020)
Analytical numeric absorption correction using a multifaceted crystal
model based on expressions derived by R.C. Clark & J.S. Reid.
(Clark, R. C. & Reid, J. S. (1995). Acta Cryst. A51, 887-897)
Empirical absorption correction using spherical harmonics,
implemented in SCALE3 ABSPACK scaling algorithm.
;
_exptl_crystal_colour orange
_exptl_crystal_colour_primary orange
_exptl_crystal_density_diffrn 1.396
_exptl_crystal_description block
_exptl_crystal_F_000 948
_exptl_crystal_size_max 0.848
_exptl_crystal_size_mid 0.358
_exptl_crystal_size_min 0.238
_refine_diff_density_max 0.233
_refine_diff_density_min -0.370
_refine_diff_density_rms 0.044
_refine_ls_extinction_method none
_refine_ls_goodness_of_fit_ref 1.137
_refine_ls_hydrogen_treatment mixed
_refine_ls_matrix_type full
_refine_ls_number_parameters 150
_refine_ls_number_reflns 2182
_refine_ls_number_restraints 0
_refine_ls_restrained_S_all 1.137
_refine_ls_R_factor_all 0.0258
_refine_ls_R_factor_gt 0.0257
_refine_ls_shift/su_max 0.001
_refine_ls_shift/su_mean 0.000
_refine_ls_structure_factor_coef Fsqd
_refine_ls_weighting_details 'w=1/[\s^2^(Fo^2^)+(0.0408P)^2^+1.3549P] where P=(Fo^2^+2Fc^2^)/3'
_refine_ls_weighting_scheme calc
_refine_ls_wR_factor_gt 0.0740
_refine_ls_wR_factor_ref 0.0741
_reflns_Friedel_coverage 0.000
_reflns_number_gt 2160
_reflns_number_total 2182
_reflns_threshold_expression 'I > 2\s(I)'
_cod_data_source_file d2dt00126h2.cif
_cod_data_source_block CrddpdCN
_cod_original_cell_volume 2176.94(7)
_cod_database_code 7709557
_shelx_shelxl_version_number 2018/3
_chemical_oxdiff_formula 'C20 H21 Cr1 N8 O2'
_shelx_space_group_comment
;
The symmetry employed for this shelxl refinement is uniquely defined
by the following loop, which should always be used as a source of
symmetry information in preference to the above space-group names.
They are only intended as comments.
;
_shelx_estimated_absorpt_t_max 0.407
_shelx_estimated_absorpt_t_min 0.111
_reflns_odcompleteness_completeness 99.91
_reflns_odcompleteness_iscentric 1
_reflns_odcompleteness_theta 71.98
_olex2_refinement_description
;
1. Fixed Uiso
 At 1.2 times of:
  All C(H) groups
 At 1.5 times of:
  All C(H,H,H) groups, All O(H,H) groups
2.a Aromatic/amide H refined with riding coordinates:
 C3(H3), C4(H4), C5(H5), C6(H6), C10(H10), C11(H11)
2.b Idealised Me refined as rotating group:
 C8(H8A,H8B,H8C)
;
_olex2_submission_special_instructions 'No special instructions were received'
_oxdiff_exptl_absorpt_empirical_details
;
Empirical correction (ABSPACK) includes:
- Absorption correction using spherical harmonics
- Frame scaling
;
_oxdiff_exptl_absorpt_empirical_full_max 1.421
_oxdiff_exptl_absorpt_empirical_full_min 0.551

loop_
_space_group_symop_operation_xyz
'x, y, z'
'-x, y, -z+1/2'
'x+1/2, y+1/2, z'
'-x+1/2, y+1/2, -z+1/2'
'-x, -y, -z'
'x, -y, z-1/2'
'-x+1/2, -y+1/2, -z'
'x+1/2, -y+1/2, z-1/2'

loop_
_atom_site_label
_atom_site_type_symbol
_atom_site_fract_x
_atom_site_fract_y
_atom_site_fract_z
_atom_site_U_iso_or_equiv
_atom_site_adp_type
_atom_site_occupancy
_atom_site_site_symmetry_order
_atom_site_calc_flag
_atom_site_refinement_flags_posn
_atom_site_refinement_flags_adp
_atom_site_refinement_flags_occupancy
_atom_site_disorder_assembly
_atom_site_disorder_group
Cr1 Cr 0.500000 0.66344(2) 0.750000 0.01759(11) Uani 1 2 d S T P . .
N1 N 0.42491(10) 0.65625(8) 0.60189(9) 0.0207(2) Uani 1 1 d . . . . .
N2 N 0.500000 0.51236(11) 0.750000 0.0196(3) Uani 1 2 d S T P . .
N3 N 0.500000 0.90235(12) 0.750000 0.0310(4) Uani 1 2 d S T P . .
N4 N 0.25525(12) 0.66454(9) 0.81543(11) 0.0316(3) Uani 1 1 d . . . . .
N5 N 0.32306(10) 0.51455(8) 0.63253(9) 0.0222(2) Uani 1 1 d . . . . .
C1 C 0.500000 0.81745(15) 0.750000 0.0234(4) Uani 1 2 d S T P . .
C2 C 0.34045(12) 0.66492(9) 0.78920(11) 0.0231(3) Uani 1 1 d . . . . .
C3 C 0.44823(12) 0.72622(10) 0.53814(10) 0.0237(3) Uani 1 1 d . . . . .
H3 H 0.509120 0.771399 0.560971 0.028 Uiso 1 1 calc R U . . .
C4 C 0.38776(13) 0.73440(11) 0.44244(11) 0.0267(3) Uani 1 1 d . . . . .
H4 H 0.404909 0.785208 0.400309 0.032 Uiso 1 1 calc R U . . .
C5 C 0.30064(14) 0.66650(10) 0.40848(11) 0.0274(3) Uani 1 1 d . . . . .
H5 H 0.256662 0.671125 0.342748 0.033 Uiso 1 1 calc R U . . .
C6 C 0.27828(12) 0.59251(10) 0.47038(10) 0.0259(3) Uani 1 1 d . . . . .
H6 H 0.219953 0.545005 0.447565 0.031 Uiso 1 1 calc R U . . .
C7 C 0.34308(11) 0.58852(9) 0.56767(10) 0.0213(3) Uani 1 1 d . . . . .
C8 C 0.20961(12) 0.46638(12) 0.61026(12) 0.0306(3) Uani 1 1 d . . . . .
H8A H 0.206717 0.418418 0.556587 0.046 Uiso 1 1 calc R U . . .
H8B H 0.149962 0.516575 0.589920 0.046 Uiso 1 1 calc R U . . .
H8C H 0.196746 0.432132 0.669457 0.046 Uiso 1 1 calc R U . . .
C9 C 0.41304(11) 0.46116(10) 0.69201(9) 0.0205(3) Uani 1 1 d . . . . .
C10 C 0.41077(12) 0.35865(10) 0.69084(10) 0.0238(3) Uani 1 1 d . . . . .
H10 H 0.348966 0.324112 0.650096 0.029 Uiso 1 1 calc R U . . .
C11 C 0.500000 0.30743(15) 0.750000 0.0253(4) Uani 1 2 d S T P . .
H11 H 0.499999 0.237103 0.750002 0.030 Uiso 1 2 calc R U P . .
O1 O 0.05646(10) 0.41576(8) 0.37934(8) 0.0313(2) Uani 1 1 d . . . . .
H1A H 0.117(2) 0.3923(16) 0.3553(17) 0.047 Uiso 1 1 d . U . . .
H1B H 0.0365(18) 0.4650(18) 0.3369(16) 0.047 Uiso 1 1 d . U . . .

loop_
_atom_site_aniso_label
_atom_site_aniso_U_11
_atom_site_aniso_U_22
_atom_site_aniso_U_33
_atom_site_aniso_U_23
_atom_site_aniso_U_13
_atom_site_aniso_U_12
Cr1 0.01897(17) 0.01296(16) 0.02128(17) 0.000 0.00524(11) 0.000
N1 0.0222(6) 0.0173(6) 0.0232(6) 0.0011(4) 0.0062(4) -0.0003(4)
N2 0.0211(7) 0.0165(7) 0.0218(7) 0.000 0.0061(6) 0.000
N3 0.0367(10) 0.0181(9) 0.0410(10) 0.000 0.0142(8) 0.000
N4 0.0279(7) 0.0267(7) 0.0426(8) 0.0009(5) 0.0129(6) 0.0018(5)
N5 0.0208(6) 0.0200(6) 0.0252(6) 0.0025(4) 0.0038(4) -0.0036(4)
C1 0.0232(9) 0.0219(10) 0.0259(10) 0.000 0.0072(7) 0.000
C2 0.0246(7) 0.0169(7) 0.0275(7) 0.0010(5) 0.0048(6) 0.0013(5)
C3 0.0274(7) 0.0195(6) 0.0264(7) 0.0012(5) 0.0105(5) -0.0002(5)
C4 0.0346(8) 0.0228(7) 0.0253(7) 0.0037(5) 0.0124(6) 0.0032(6)
C5 0.0318(8) 0.0290(8) 0.0212(7) 0.0011(5) 0.0056(6) 0.0045(5)
C6 0.0266(7) 0.0255(7) 0.0254(7) -0.0015(5) 0.0047(5) -0.0008(5)
C7 0.0223(6) 0.0186(6) 0.0237(7) 0.0005(5) 0.0063(5) 0.0006(5)
C8 0.0234(7) 0.0317(8) 0.0357(8) 0.0051(6) 0.0037(6) -0.0083(6)
C9 0.0228(6) 0.0188(6) 0.0214(6) 0.0003(5) 0.0079(5) -0.0019(5)
C10 0.0289(7) 0.0189(6) 0.0247(7) -0.0015(5) 0.0081(6) -0.0038(5)
C11 0.0365(11) 0.0151(9) 0.0272(10) 0.000 0.0130(8) 0.000
O1 0.0319(6) 0.0294(6) 0.0338(6) 0.0008(5) 0.0095(4) 0.0024(4)

loop_
_atom_type_symbol
_atom_type_description
_atom_type_scat_dispersion_real
_atom_type_scat_dispersion_imag
_atom_type_scat_source
C C 0.0181 0.0091 'International Tables Vol C Tables 4.2.6.8 and 6.1.1.4'
H H 0.0000 0.0000 'International Tables Vol C Tables 4.2.6.8 and 6.1.1.4'
Cr Cr -0.1635 2.4439 'International Tables Vol C Tables 4.2.6.8 and 6.1.1.4'
N N 0.0311 0.0180 'International Tables Vol C Tables 4.2.6.8 and 6.1.1.4'
O O 0.0492 0.0322 'International Tables Vol C Tables 4.2.6.8 and 6.1.1.4'

loop_
_exptl_crystal_face_index_h
_exptl_crystal_face_index_k
_exptl_crystal_face_index_l
_exptl_crystal_face_perp_dist
-1 0 0 0.2030
1 0 0 0.0959
0 1 0 0.3548
0 -1 0 0.4935
0 0 -1 0.1698
0 0 1 0.0678
1 1 0 0.1474
-1 -1 1 0.2509

loop_
_geom_angle_atom_site_label_1
_geom_angle_atom_site_label_2
_geom_angle_atom_site_label_3
_geom_angle
_geom_angle_site_symmetry_1
_geom_angle_site_symmetry_3
_geom_angle_publ_flag
N1 Cr1 N1 174.59(6) 2_656 . y
N1 Cr1 C1 92.71(3) 2_656 . y
N1 Cr1 C1 92.71(3) . . y
N1 Cr1 C2 91.72(5) 2_656 2_656 y
N1 Cr1 C2 91.72(5) . . y
N1 Cr1 C2 88.33(5) 2_656 . y
N1 Cr1 C2 88.33(5) . 2_656 y
N2 Cr1 N1 87.29(3) . . y
N2 Cr1 N1 87.29(3) . 2_656 y
N2 Cr1 C1 180.0 . . y
N2 Cr1 C2 90.55(3) . 2_656 y
N2 Cr1 C2 90.55(3) . . y
C1 Cr1 C2 89.45(3) . . y
C1 Cr1 C2 89.45(3) . 2_656 y
C2 Cr1 C2 178.90(7) . 2_656 y
C3 N1 Cr1 120.43(9) . . ?
C7 N1 Cr1 120.78(9) . . ?
C7 N1 C3 118.45(12) . . ?
C9 N2 Cr1 120.61(8) . . ?
C9 N2 Cr1 120.61(8) 2_656 . ?
C9 N2 C9 118.79(16) . 2_656 ?
C7 N5 C8 117.14(11) . . ?
C7 N5 C9 121.97(11) . . ?
C9 N5 C8 116.71(11) . . ?
N3 C1 Cr1 180.0 . . ?
N4 C2 Cr1 176.65(13) . . ?
N1 C3 H3 118.6 . . ?
N1 C3 C4 122.89(13) . . ?
C4 C3 H3 118.6 . . ?
C3 C4 H4 120.8 . . ?
C3 C4 C5 118.39(13) . . ?
C5 C4 H4 120.8 . . ?
C4 C5 H5 120.1 . . ?
C6 C5 C4 119.85(14) . . ?
C6 C5 H5 120.1 . . ?
C5 C6 H6 120.6 . . ?
C5 C6 C7 118.89(13) . . ?
C7 C6 H6 120.6 . . ?
N1 C7 N5 118.03(12) . . ?
N1 C7 C6 121.40(12) . . ?
N5 C7 C6 120.56(12) . . ?
N5 C8 H8A 109.5 . . ?
N5 C8 H8B 109.5 . . ?
N5 C8 H8C 109.5 . . ?
H8A C8 H8B 109.5 . . ?
H8A C8 H8C 109.5 . . ?
H8B C8 H8C 109.5 . . ?
N2 C9 N5 118.51(12) . . ?
N2 C9 C10 121.77(13) . . ?
C10 C9 N5 119.72(12) . . ?
C9 C10 H10 120.6 . . ?
C11 C10 C9 118.86(13) . . ?
C11 C10 H10 120.6 . . ?
C10 C11 C10 119.95(18) . 2_656 ?
C10 C11 H11 120.0 . . ?
C10 C11 H11 120.0 2_656 . ?
H1A O1 H1B 98.2(19) . . ?

loop_
_geom_bond_atom_site_label_1
_geom_bond_atom_site_label_2
_geom_bond_distance
_geom_bond_site_symmetry_2
_geom_bond_publ_flag
Cr1 N1 2.0556(12) 2_656 y
Cr1 N1 2.0556(12) . y
Cr1 N2 2.0408(16) . y
Cr1 C1 2.080(2) . y
Cr1 C2 2.0868(15) . y
Cr1 C2 2.0868(15) 2_656 y
N1 C3 1.3606(17) . ?
N1 C7 1.3484(17) . ?
N2 C9 1.3582(15) . ?
N2 C9 1.3582(15) 2_656 ?
N3 C1 1.147(3) . ?
N4 C2 1.149(2) . ?
N5 C7 1.3964(17) . ?
N5 C8 1.4743(17) . ?
N5 C9 1.4050(17) . ?
C3 H3 0.9500 . ?
C3 C4 1.370(2) . ?
C4 H4 0.9500 . ?
C4 C5 1.391(2) . ?
C5 H5 0.9500 . ?
C5 C6 1.378(2) . ?
C6 H6 0.9500 . ?
C6 C7 1.4029(19) . ?
C8 H8A 0.9800 . ?
C8 H8B 0.9800 . ?
C8 H8C 0.9800 . ?
C9 C10 1.385(2) . ?
C10 H10 0.9500 . ?
C10 C11 1.3825(17) . ?
C11 H11 0.9500 . ?
O1 H1A 0.91(2) . ?
O1 H1B 0.89(2) . ?

loop_
_geom_torsion_atom_site_label_1
_geom_torsion_atom_site_label_2
_geom_torsion_atom_site_label_3
_geom_torsion_atom_site_label_4
_geom_torsion
_geom_torsion_site_symmetry_1
_geom_torsion_site_symmetry_2
_geom_torsion_site_symmetry_3
_geom_torsion_site_symmetry_4
_geom_torsion_publ_flag
Cr1 N1 C3 C4 -169.37(11) . . . . ?
Cr1 N1 C7 N5 -9.33(16) . . . . ?
Cr1 N1 C7 C6 169.67(10) . . . . ?
Cr1 N2 C9 N5 -0.29(13) . . . . ?
Cr1 N2 C9 C10 -179.80(9) . . . . ?
N1 C3 C4 C5 -1.7(2) . . . . ?
N2 C9 C10 C11 -0.40(18) . . . . ?
N5 C9 C10 C11 -179.90(10) . . . . ?
C3 N1 C7 N5 177.39(12) . . . . ?
C3 N1 C7 C6 -3.60(19) . . . . ?
C3 C4 C5 C6 -0.9(2) . . . . ?
C4 C5 C6 C7 1.2(2) . . . . ?
C5 C6 C7 N1 1.1(2) . . . . ?
C5 C6 C7 N5 -179.90(13) . . . . ?
C7 N1 C3 C4 3.9(2) . . . . ?
C7 N5 C9 N2 52.74(17) . . . . ?
C7 N5 C9 C10 -127.74(14) . . . . ?
C8 N5 C7 N1 156.94(13) . . . . ?
C8 N5 C7 C6 -22.07(19) . . . . ?
C8 N5 C9 N2 -150.93(12) . . . . ?
C8 N5 C9 C10 28.58(18) . . . . ?
C9 N2 C9 N5 179.71(13) 2_656 . . . ?
C9 N2 C9 C10 0.20(9) 2_656 . . . ?
C9 N5 C7 N1 -46.83(18) . . . . ?
C9 N5 C7 C6 134.16(14) . . . . ?
C9 C10 C11 C10 0.19(9) . . . 2_656 ?

loop_
_exptl_oxdiff_crystal_face_indexfrac_h
_exptl_oxdiff_crystal_face_indexfrac_k
_exptl_oxdiff_crystal_face_indexfrac_l
_exptl_oxdiff_crystal_face_x
_exptl_oxdiff_crystal_face_y
_exptl_oxdiff_crystal_face_z
-0.9983 -0.0019 -0.0027 0.0982 -0.0645 0.0601
0.9983 0.0019 0.0027 -0.0982 0.0645 -0.0601
-0.0022 1.0009 0.0024 -0.0545 0.0095 0.0999
0.0022 -1.0009 -0.0024 0.0545 -0.0095 -0.0999
0.0012 0.0007 -1.0013 -0.0337 -0.1088 -0.0082
-0.0012 -0.0007 1.0013 0.0337 0.1088 0.0082
0.9961 1.0027 0.0051 -0.1527 0.0740 0.0398
-0.9973 -1.0034 0.9961 0.1864 0.0347 -0.0316
